data_2006076
loop_
_publ_author_name
'Malpezzi, L.'
'Fuganti, C.'
'Grasselli, P.'

_publ_section_title
;
 Disorder in 13-<i>cis</i>-Retinoic Acid
;
_journal_issue 4
_journal_name_full 'Acta Crystallographica Section C'
_journal_page_first 508
_journal_page_last 511
_journal_paper_doi 10.1107/S0108270196014588
_journal_volume 53
_journal_year 1997
_chemical_formula_moiety 'C20 H28 O2'
_chemical_formula_sum 'C20 H28 O2'
_chemical_formula_weight 300.42
_chemical_name_common isotretinoin
_chemical_name_systematic '13-cis-retinoic acid'
_space_group_IT_number 64
_symmetry_cell_setting orthorhombic
_symmetry_space_group_name_Hall '-C 2ac 2'
_symmetry_space_group_name_H-M 'C m c a'
_audit_creation_method SHELXL
_cell_angle_alpha 90.00
_cell_angle_beta 90.00
_cell_angle_gamma 90.00
_cell_formula_units_Z 8
_cell_length_a 7.170(1)
_cell_length_b 30.766(1)
_cell_length_c 16.910(1)
_cell_measurement_reflns_used 40
_cell_measurement_temperature 293(2)
_cell_measurement_theta_max 38
_cell_measurement_theta_min 18
_cell_volume 3730.2(6)
_computing_cell_refinement 'XSCANS (Siemens, 1992)'
_computing_data_reduction XSCANS
_computing_molecular_graphics 'SHELXTL/PC (Sheldrick, 1990)'
_computing_publication_material SHELXL93
_computing_structure_refinement 'SHELXL93 (Sheldrick, 1993)'
_computing_structure_solution 'SIR92 (Altomare et al., 1994)'
_diffrn_ambient_temperature 293(2)
_diffrn_measurement_device 'Siemens P4'
_diffrn_measurement_method \q/2\q
_diffrn_radiation_monochromator graphite
_diffrn_radiation_source 'fine-focus sealed tube'
_diffrn_radiation_type CuK\a
_diffrn_radiation_wavelength 1.54178
_diffrn_reflns_av_R_equivalents 0.0307
_diffrn_reflns_av_sigmaI/netI 0.0220
_diffrn_reflns_limit_h_max 7
_diffrn_reflns_limit_h_min -7
_diffrn_reflns_limit_k_max 9
_diffrn_reflns_limit_k_min -33
_diffrn_reflns_limit_l_max 1
_diffrn_reflns_limit_l_min -18
_diffrn_reflns_number 2963
_diffrn_reflns_theta_max 56.73
_diffrn_reflns_theta_min 2.87
_diffrn_standards_decay_% <0.5
_diffrn_standards_interval_count 100
_diffrn_standards_number 3
_exptl_absorpt_coefficient_mu 0.520
_exptl_absorpt_correction_type none
_exptl_crystal_colour orange
_exptl_crystal_density_diffrn 1.070
_exptl_crystal_density_meas ?
_exptl_crystal_description irregular
_exptl_crystal_F_000 1312
_exptl_crystal_size_max 0.5
_exptl_crystal_size_mid 0.4
_exptl_crystal_size_min 0.3
_refine_diff_density_max 0.144
_refine_diff_density_min -0.196
_refine_ls_extinction_coef 0.0049(4)
_refine_ls_extinction_method SHELXL
_refine_ls_goodness_of_fit_all 1.043
_refine_ls_goodness_of_fit_obs 1.072
_refine_ls_hydrogen_treatment 'see experimental'
_refine_ls_matrix_type full
_refine_ls_number_parameters 167
_refine_ls_number_reflns 1365
_refine_ls_number_restraints 0
_refine_ls_restrained_S_all 1.059
_refine_ls_restrained_S_obs 1.072
_refine_ls_R_factor_all 0.0555
_refine_ls_R_factor_obs 0.0449
_refine_ls_shift/esd_max 0.080
_refine_ls_shift/esd_mean 0.016
_refine_ls_structure_factor_coef Fsqd
_refine_ls_weighting_details 'w=1/[\s^2^(Fo^2^)+(0.0770P)^2^+0.9186P] where P=(Fo^2^+2Fc^2^)/3'
_refine_ls_weighting_scheme calc
_refine_ls_wR_factor_all 0.1330
_refine_ls_wR_factor_obs 0.1216
_reflns_number_observed 1139
_reflns_number_total 1367
_reflns_observed_criterion >2sigma(I)
_cod_data_source_file na1267.cif
_cod_data_source_block 55aceo
_cod_depositor_comments
;
The following automatic conversions were performed:

'_exptl_crystal_density_meas' value 'none' was changed to '?' - the
value is perceived as not measured.

Automatic conversion script
Id: cif_fix_values 3008 2015-01-20 13:52:24Z robertas 

The following automatic conversions were performed:

'_refine_ls_weighting_scheme' value 'calc
w=1/[\s^2^(Fo^2^)+(0.0770P)^2^+0.9186P] where P=(Fo^2^+2Fc^2^)/3' was
changed to 'calc'. New tag '_refine_ls_weighting_details' was
created. The value of the new tag was set to
'w=1/[\s^2^(Fo^2^)+(0.0770P)^2^+0.9186P] where P=(Fo^2^+2Fc^2^)/3'.

Automatic conversion script
Id: cif_fix_values 3143 2015-03-26 13:38:13Z robertas 
;
_cod_original_sg_symbol_Hall '-C 2bc 2'
_cod_database_code 2006076

loop_
_symmetry_equiv_pos_as_xyz
'x, y, z'
'x, -y, -z'
'x, -y+1/2, z+1/2'
'x, y+1/2, -z+1/2'
'x+1/2, y+1/2, z'
'x+1/2, -y+1/2, -z'
'x+1/2, -y+1, z+1/2'
'x+1/2, y+1, -z+1/2'
'-x, -y, -z'
'-x, y, z'
'-x, y-1/2, -z-1/2'
'-x, -y-1/2, z-1/2'
'-x+1/2, -y+1/2, -z'
'-x+1/2, y+1/2, z'
'-x+1/2, y, -z-1/2'
'-x+1/2, -y, z-1/2'

loop_
_atom_site_aniso_label
_atom_site_aniso_U_11
_atom_site_aniso_U_12
_atom_site_aniso_U_13
_atom_site_aniso_U_22
_atom_site_aniso_U_23
_atom_site_aniso_U_33
O1 0.188(10) 0.034(5) 0.005(3) 0.0457(11) 0.0010(8) 0.0567(11)
C3 0.181(14) 0.023(4) 0.003(3) 0.075(2) -0.026(2) 0.100(3)
C4 0.120(3) 0.000 0.000 0.0533(15) 0.0009(14) 0.100(2)
C5 0.0715(14) 0.000 0.000 0.0513(13) 0.0031(10) 0.0664(15)
C18 0.094(2) 0.000 0.000 0.070(2) 0.0228(12) 0.068(2)
C6 0.083(2) 0.000 0.000 0.0513(13) 0.0037(10) 0.0518(12)
C7 0.0774(15) 0.000 0.000 0.0524(13) 0.0021(10) 0.0474(12)
C8 0.0736(15) 0.000 0.000 0.0553(13) 0.0038(10) 0.0467(11)
C9 0.0600(13) 0.000 0.000 0.0521(13) 0.0015(10) 0.0529(12)
C10 0.0722(14) 0.000 0.000 0.0523(13) 0.0023(10) 0.0543(12)
C11 0.0686(15) 0.000 0.000 0.0543(13) 0.0038(10) 0.0578(13)
C12 0.077(2) 0.000 0.000 0.0509(13) 0.0032(10) 0.0558(13)
C13 0.076(2) 0.000 0.000 0.0547(13) -0.0003(10) 0.0547(13)
C14 0.105(2) 0.000 0.000 0.0465(12) -0.0037(10) 0.0540(12)
C15 0.105(2) 0.000 0.000 0.0452(12) -0.0021(11) 0.0574(13)
C19 0.082(2) 0.000 0.000 0.0608(14) 0.0021(10) 0.0521(13)
C20 0.105(2) 0.000 0.000 0.068(2) 0.0022(12) 0.0529(13)

loop_
_atom_site_label
_atom_site_occupancy
_atom_site_fract_x
_atom_site_fract_y
_atom_site_fract_z
_atom_site_U_iso_or_equiv
_atom_site_thermal_displace_type
_atom_site_calc_flag
_atom_site_refinement_flags
_atom_site_type_symbol
O1 0.50 -0.0245(30) 0.52660(6) 0.09332(12) 0.097(3) Uani d P O
H1O 0.50 -0.0528(43) 0.5313(8) 0.0350(19) 0.072(10) Uiso d P H
O2 0.50 0.0315(24) 0.45848(6) 0.05958(11) 0.082(3) Uani d P O
C1 0.50 -0.0312(26) 0.16009(11) 0.0555(2) 0.074(4) Uani d P C
C16 0.50 0.1523(16) 0.1760(3) 0.0188(6) 0.104(3) Uani d P C
H161 0.50 0.1321(16) 0.1772(3) -0.0442(6) 0.175(18) Uiso d PR H
H162 0.50 0.1859(16) 0.2079(3) 0.0410(6) 0.175(18) Uiso d PR H
H163 0.50 0.2644(16) 0.1542(3) 0.0325(6) 0.143(6) Uiso d PR H
C17 0.50 -0.1927(17) 0.1896(3) 0.0287(6) 0.090(2) Uani d P C
H171 0.50 -0.2100(17) 0.1907(3) -0.0304(6) 0.127(6) Uiso d PR H
H172 0.50 -0.1605(17) 0.2186(3) 0.0487(6) 0.143(6) Uiso d PR H
H173 0.50 -0.3112(17) 0.1794(3) 0.0543(6) 0.127(6) Uiso d PR H
C2 0.50 -0.0749(7) 0.11510(12) 0.0225(2) 0.115(2) Uani d P C
H21 0.50 -0.2111(7) 0.10738(12) 0.0353(2) 0.102(5) Uiso d PR H
H22 0.50 -0.0644(7) 0.11549(12) -0.0366(2) 0.102(5) Uiso d PR H
C3 0.50 0.0502(16) 0.08002(13) 0.0569(2) 0.119(5) Uani d P C
H31 0.50 0.1712(16) 0.08713(13) 0.0500(2) 0.127(6) Uiso d PR H
H32 0.50 0.0294(16) 0.05437(13) 0.0329(2) 0.143(6) Uiso d PR H
C4 1 0.0000 0.07737(8) 0.1451(2) 0.0911(9) Uani d S C
H41 0.40 -0.1285 0.06382(8) 0.1507(2) 0.083(14) Uiso d PR H
H42 0.50 0.0925 0.05772(8) 0.1730(2) 0.102(5) Uiso d PR H
C5 1 0.0000 0.12094(7) 0.18474(14) 0.0631(6) Uani d S C
C18 1 0.0000 0.11788(8) 0.27425(14) 0.0775(8) Uani d S C
H181 1 -0.1140 0.13213(8) 0.29778(14) 0.143(6) Uiso d R H
H182 1 0.0000 0.08988(8) 0.28980(14) 0.143(6) Uiso d SR H
C6 1 0.0000 0.15917(7) 0.14531(13) 0.0620(6) Uani d S C
C7 1 0.0000 0.19922(7) 0.19080(12) 0.0591(6) Uani d S C
H7 1 0.0000 0.19489(7) 0.24830(12) 0.069(3) Uiso d SR H
C8 1 0.0000 0.24081(7) 0.16857(13) 0.0585(6) Uani d S C
H8 1 0.0000 0.24645(7) 0.11328(13) 0.069(3) Uiso d SR H
C9 1 0.0000 0.27811(6) 0.22047(12) 0.0550(6) Uani d S C
C10 1 0.0000 0.31845(7) 0.18868(13) 0.0596(6) Uani d S C
H10 1 0.0000 0.32004(7) 0.12850(13) 0.069(3) Uiso d SR H
C11 1 0.0000 0.35904(7) 0.22948(13) 0.0602(6) Uani d S C
H11 1 0.0000 0.35848(7) 0.28761(13) 0.069(3) Uiso d SR H
C12 1 0.0000 0.39791(7) 0.19357(13) 0.0611(6) Uani d S C
H12 1 0.0000 0.39813(7) 0.13617(13) 0.069(3) Uiso d SR H
C13 1 0.0000 0.43948(7) 0.23327(12) 0.0617(6) Uani d S C
C14 1 0.0000 0.47803(7) 0.19530(13) 0.0683(7) Uani d S C
H14 1 0.0000 0.50251(7) 0.22710(13) 0.069(3) Uiso d SR H
C15 1 0.0000 0.48583(7) 0.11086(14) 0.0690(7) Uani d S C
C19 1 0.0000 0.27061(7) 0.30828(13) 0.0651(7) Uani d S C
H191 1 0.0000 0.29595(7) 0.33779(13) 0.127(6) Uiso d SR H
H192 1 -0.1145 0.25521(7) 0.32720(13) 0.127(6) Uiso d R H
C20 1 0.0000 0.43958(8) 0.32245(13) 0.0753(8) Uani d S C
H201 1 0.1177 0.42281(8) 0.34213(13) 0.102(5) Uiso d R H
H203 1 0.0000 0.46096(8) 0.34050(13) 0.143(6) Uiso d SR H

loop_
_atom_type_symbol
_atom_type_description
_atom_type_scat_dispersion_real
_atom_type_scat_dispersion_imag
_atom_type_scat_source
C C 0.0181 0.0091 'International Tables Vol C Tables 4.2.6.8 and 6.1.1.4'
H H 0.0000 0.0000 'International Tables Vol C Tables 4.2.6.8 and 6.1.1.4'
O O 0.0492 0.0322 'International Tables Vol C Tables 4.2.6.8 and 6.1.1.4'

loop_
_geom_angle_atom_site_label_1
_geom_angle_atom_site_label_2
_geom_angle_atom_site_label_3
_geom_angle_site_symmetry_1
_geom_angle_site_symmetry_3
_geom_angle
_geom_angle_publ_flag
O1 O1 C15 10 . 82.2(9) ?
O2 O2 C15 10 . 79.4(8) ?
C1 C1 C16 10 10 137.7(8) ?
C1 C1 C2 10 . 101.9(7) ?
C16 C1 C2 10 . 91.9(9) ?
C1 C1 C16 10 . 31.0(6) ?
C16 C1 C16 10 . 106.7(10) ?
C2 C1 C16 . . 108.6(8) ?
C1 C1 C6 10 . 81.6(7) ?
C16 C1 C6 10 . 129.6(11) ?
C2 C1 C6 . . 112.0(3) yes
C16 C1 C6 . . 106.3(10) ?
C1 C1 C17 10 . 138.8(7) ?
C16 C1 C17 10 . 16.7(7) ?
C2 C1 C17 . . 105.9(10) ?
C16 C1 C17 . . 109.7(3) ?
C6 C1 C17 . . 114.3(7) ?
C1 C1 C2 10 10 63.0(6) ?
C16 C1 C2 10 10 120.3(6) ?
C2 C1 C2 . 10 38.9(4) ?
C16 C1 C2 . 10 74.9(8) ?
C6 C1 C2 . 10 104.3(6) ?
C17 C1 C2 . 10 137.0(6) ?
C1 C1 C17 10 10 32.3(5) ?
C16 C1 C17 10 10 107.4(5) ?
C2 C1 C17 . 10 121.4(8) ?
C16 C1 C17 . 10 13.2(6) ?
C6 C1 C17 . 10 97.0(8) ?
C17 C1 C17 . 10 106.4(9) ?
C2 C1 C17 10 10 86.1(8) ?
C17 C16 C1 10 10 124.(2) ?
C17 C16 C1 10 . 126.(2) ?
C1 C16 C1 10 . 11.3(10) ?
C17 C16 C2 10 10 153.(3) ?
C1 C16 C2 10 10 51.2(4) ?
C1 C16 C2 . 10 55.8(4) ?
C16 C17 C1 10 . 39.2(19) ?
C16 C17 C1 10 10 41.(2) ?
C1 C17 C1 . 10 8.9(8) ?
C2 C2 C3 10 10 81.8(6) ?
C2 C2 C3 10 . 53.8(4) ?
C3 C2 C3 10 . 28.0(9) ?
C2 C2 C1 10 . 78.1(7) ?
C3 C2 C1 10 . 126.1(5) ?
C3 C2 C1 . . 112.5(6) yes
C2 C2 C1 10 10 63.0(6) ?
C3 C2 C1 10 10 119.9(5) ?
C3 C2 C1 . 10 101.0(6) ?
C1 C2 C1 . 10 15.1(12) ?
C2 C2 C16 10 10 106.5(4) ?
C3 C2 C16 10 10 153.0(5) ?
C3 C2 C16 . 10 149.4(5) ?
C1 C2 C16 . 10 36.9(6) ?
C1 C2 C16 10 10 49.3(6) ?
C3 C3 C2 10 10 98.2(6) ?
C3 C3 C2 10 . 53.8(4) ?
C2 C3 C2 10 . 44.4(5) ?
C3 C3 C4 10 . 76.5(4) ?
C2 C3 C4 10 . 122.4(3) ?
C2 C3 C4 . . 105.7(5) yes
C5 C4 C3 . 10 112.7(2) ?
C5 C4 C3 . . 112.7(2) yes
C3 C4 C3 10 . 27.1(8) ?
C6 C5 C4 . . 123.9(2) yes
C6 C5 C18 . . 123.1(2) ?
C4 C5 C18 . . 113.0(2) ?
C5 C6 C7 . . 118.5(2) yes
C5 C6 C1 . . 120.3(2) yes
C7 C6 C1 . . 120.5(2) yes
C5 C6 C1 . 10 120.3(2) ?
C7 C6 C1 . 10 120.5(2) ?
C1 C6 C1 . 10 16.8(14) ?
C8 C7 C6 . . 131.7(2) yes
C7 C8 C9 . . 126.2(2) yes
C10 C9 C8 . . 119.2(2) yes
C10 C9 C19 . . 122.2(2) yes
C8 C9 C19 . . 118.6(2) yes
C9 C10 C11 . . 127.7(2) yes
C12 C11 C10 . . 124.2(2) yes
C11 C12 C13 . . 125.4(2) yes
C14 C13 C12 . . 123.9(2) yes
C14 C13 C20 . . 118.3(2) yes
C12 C13 C20 . . 117.8(2) yes
C13 C14 C15 . . 128.0(2) yes
O2 C15 O2 10 . 21.2(16) ?
O2 C15 O1 10 10 121.6(2) ?
O2 C15 O1 . 10 118.3(4) ?
O2 C15 O1 10 . 118.3(4) ?
O2 C15 O1 . . 121.6(2) yes
O1 C15 O1 10 . 15.5(19) ?
O2 C15 C14 10 . 125.6(2) ?
O2 C15 C14 . . 125.6(2) yes
O1 C15 C14 10 . 112.6(2) ?
O1 C15 C14 . . 112.6(2) yes

loop_
_geom_bond_atom_site_label_1
_geom_bond_atom_site_label_2
_geom_bond_site_symmetry_2
_geom_bond_distance
_geom_bond_publ_flag
O1 O1 10 0.35(4) ?
O1 C15 . 1.301(4) yes
O2 O2 10 0.45(3) ?
O2 C15 . 1.229(4) yes
C1 C1 10 0.45(4) ?
C1 C16 10 1.17(2) ?
C1 C2 . 1.525(6) yes
C1 C16 . 1.54(2) ?
C1 C6 . 1.535(5) yes
C1 C17 . 1.54(2) ?
C1 C2 10 1.675(10) ?
C1 C17 10 1.90(2) ?
C16 C17 10 0.54(2) ?
C16 C1 10 1.17(2) ?
C16 C2 10 1.956(10) ?
C17 C16 10 0.54(2) ?
C17 C1 10 1.90(2) ?
C2 C2 10 1.075(10) ?
C2 C3 10 1.239(5) ?
C2 C3 . 1.519(8) yes
C2 C1 10 1.675(10) ?
C2 C16 10 1.956(10) ?
C3 C3 10 0.72(2) ?
C3 C2 10 1.239(5) ?
C3 C4 . 1.537(6) yes
C4 C5 . 1.498(3) yes
C4 C3 10 1.537(6) ?
C5 C6 . 1.352(3) yes
C5 C18 . 1.517(3) ?
C6 C7 . 1.453(3) yes
C6 C1 10 1.535(5) ?
C7 C8 . 1.334(3) yes
C8 C9 . 1.445(3) yes
C9 C10 . 1.353(3) yes
C9 C19 . 1.503(3) ?
C10 C11 . 1.427(3) yes
C11 C12 . 1.341(3) yes
C12 C13 . 1.445(3) yes
C13 C14 . 1.349(3) yes
C13 C20 . 1.508(3) ?
C14 C15 . 1.448(3) yes
C15 O2 10 1.229(4) ?
C15 O1 10 1.301(4) ?

loop_
_geom_contact_atom_site_label_1
_geom_contact_atom_site_label_2
_geom_contact_distance
_geom_contact_site_symmetry_2
H(8) H(171) 1.802 .
H(8) H(161) 2.163 .
H(8) H(10) 2.28 .
H(7) H(181) 2.26 .
H(7) H(192) 2.43 .
H(10) H(12) 2.41 .
H(11) H(191) 2.10 .
H(11) H(201) 2.34 .
H(12) O(2) 2.27 .
H(14) H(202) 2.30 .
H(31) O(1)^i^ 2.961 5_545
H(41) O(1)^ii^ 2.906 14_455
H(182) O(2)^iii^ 2.780 11_556

loop_
_geom_torsion_atom_site_label_1
_geom_torsion_atom_site_label_2
_geom_torsion_atom_site_label_3
_geom_torsion_atom_site_label_4
_geom_torsion_site_symmetry_1
_geom_torsion_site_symmetry_2
_geom_torsion_site_symmetry_3
_geom_torsion_site_symmetry_4
_geom_torsion
_geom_torsion_publ_flag
C6 C5 C4 C3 . . . . 14.7(4) yes
C5 C4 C3 C2 . . . . -50.1(6) yes
C4 C3 C2 C1 . . . . 65.9(8) yes
C3 C2 C1 C6 . . . . -43.5(13) yes
C5 C6 C1 C2 . . . . 4.6(14) yes
C6 C5 C4 C3 . . . 10 -14.7(4) ?
C5 C4 C3 C2 . . 10 10 50.1(6) ?
C4 C3 C2 C1 . 10 10 10 -65.9(8) ?
C3 C2 C1 C6 10 10 10 . 43.5(13) ?
C1 C6 C7 C8 . . . . -9.7(8) yes
C1 C6 C7 C8 10 . . . 9.7(8) ?
C18 C5 C6 C7 . . . . 0.0 ?
C13 C14 C15 O1 . . . . 171.6(10) yes
C13 C14 C15 O1 . . . 10 -171.6(10) ?
